data_2202518
loop_
_publ_author_name
'Choudhary, M. Iqbal'
'Musharraf, Syed Ghulam'
'Anjum, Shazia'
'Rahman, Azhar Abul'
'Fun, Hoong-Kun'
Atta-ur-Rahman

_publ_section_title
;
 17-Ethynyl-3,17\a-dimethoxy-5\b-estra-1,3,5(10)-triene
;
_journal_issue 11
_journal_name_full 'Acta Crystallographica Section E'
_journal_page_first o1745
_journal_page_last o1747
_journal_paper_doi 10.1107/S1600536803022955
_journal_volume 59
_journal_year 2003
_chemical_formula_iupac 'C22 H28 O2'
_chemical_formula_moiety 'C22 H28 O2'
_chemical_formula_sum 'C22 H28 O2'
_chemical_formula_weight 324.44
_chemical_melting_point 387.5(5)
_chemical_name_systematic
;
17-Ethynyl-3,17\a-dimethyoxy-5\b-estra-1,3,5(10)-triene
;
_space_group_IT_number 5
_symmetry_cell_setting monoclinic
_symmetry_space_group_name_Hall 'C 2y'
_symmetry_space_group_name_H-M 'C 1 2 1'
_atom_sites_solution_hydrogens geom
_atom_sites_solution_primary direct
_atom_sites_solution_secondary difmap
_audit_creation_method SHELXL97
_cell_angle_alpha 90
_cell_angle_beta 100.037(4)
_cell_angle_gamma 90
_cell_formula_units_Z 4
_cell_length_a 12.340(2)
_cell_length_b 6.8289(13)
_cell_length_c 21.710(4)
_cell_measurement_reflns_used 4503
_cell_measurement_temperature 293(2)
_cell_measurement_theta_max 27.6
_cell_measurement_theta_min 2.9
_cell_volume 1801.5(6)
_computing_cell_refinement 'SAINT (Siemens, 1996)'
_computing_data_collection 'SMART (Siemens, 1996)'
_computing_data_reduction SAINT
_computing_molecular_graphics SHELXTL
_computing_publication_material 'SHELXTL, PARST (Nardelli, 1995) and PLATON (Spek, 2003)'
_computing_structure_refinement SHELXTL
_computing_structure_solution 'SHELXTL (Sheldrick, 1997)'
_diffrn_ambient_temperature 293(2)
_diffrn_detector_area_resol_mean 8.33
_diffrn_measured_fraction_theta_full 0.984
_diffrn_measured_fraction_theta_max 0.984
_diffrn_measurement_device_type 'Siemens SMART CCD area-detector'
_diffrn_measurement_method \w
_diffrn_radiation_monochromator graphite
_diffrn_radiation_source 'fine-focus sealed tube'
_diffrn_radiation_type MoK\a
_diffrn_radiation_wavelength 0.71073
_diffrn_reflns_av_R_equivalents 0.018
_diffrn_reflns_av_sigmaI/netI 0.021
_diffrn_reflns_limit_h_max 16
_diffrn_reflns_limit_h_min -16
_diffrn_reflns_limit_k_max 8
_diffrn_reflns_limit_k_min -7
_diffrn_reflns_limit_l_max 27
_diffrn_reflns_limit_l_min -28
_diffrn_reflns_number 6003
_diffrn_reflns_theta_full 27.57
_diffrn_reflns_theta_max 27.57
_diffrn_reflns_theta_min 2.86
_diffrn_standards_decay_% 0
_diffrn_standards_number 0
_exptl_absorpt_coefficient_mu 0.074
_exptl_absorpt_correction_T_max 0.972
_exptl_absorpt_correction_T_min 0.959
_exptl_absorpt_correction_type multi-scan
_exptl_absorpt_process_details '(SADABS; Sheldrick, 1996)'
_exptl_crystal_colour colourless
_exptl_crystal_density_diffrn 1.196
_exptl_crystal_density_meas ?
_exptl_crystal_density_method 'not measured'
_exptl_crystal_description block
_exptl_crystal_F_000 704
_exptl_crystal_size_max 0.57
_exptl_crystal_size_mid 0.51
_exptl_crystal_size_min 0.39
_refine_diff_density_max 0.27
_refine_diff_density_min -0.23
_refine_ls_extinction_method none
_refine_ls_goodness_of_fit_ref 1.195
_refine_ls_hydrogen_treatment mixed
_refine_ls_matrix_type full
_refine_ls_number_parameters 216
_refine_ls_number_reflns 2221
_refine_ls_number_restraints 0
_refine_ls_restrained_S_all 1.195
_refine_ls_R_factor_all 0.059
_refine_ls_R_factor_gt 0.058
_refine_ls_shift/su_max 0.000
_refine_ls_shift/su_mean 0.000
_refine_ls_structure_factor_coef Fsqd
_refine_ls_weighting_details 'calc w = 1/[\s^2^(Fo^2^)+(0.0874P)^2^+0.3877P] where P=(Fo^2^+2Fc^2^)/3'
_refine_ls_weighting_scheme calc
_refine_ls_wR_factor_gt 0.149
_refine_ls_wR_factor_ref 0.151
_reflns_number_gt 2141
_reflns_number_total 2221
_reflns_threshold_expression I>2\s(I)
_cod_data_source_file ci6288.cif
_cod_data_source_block II
_cod_depositor_comments
;
The following automatic conversions were performed:

'_chemical_melting_point' value '387-388 K' was changed to '387.5(5)'
- the average value was taken and precision was estimated.

Automatic conversion script
Id: cif_fix_values 1646 2011-03-28 12:23:43Z adriana 

The following automatic conversions were performed:

'_chemical_melting_point' value '387-388 K' was changed to '387.5(5)'
- the average value was taken and precision was estimated.

Automatic conversion script
Id: cif_fix_values 1715 2011-07-08 13:25:40Z adriana 

The following automatic conversions were performed:

'_exptl_crystal_density_meas' value 'not measured' was changed to '?'
- the value is perceived as not measured.

Automatic conversion script
Id: cif_fix_values 3008 2015-01-20 13:52:24Z robertas 
;
_cod_original_cell_volume 1801.4(6)
_cod_original_sg_symbol_H-M 'C 2'
_cod_database_code 2202518
_cod_database_fobs_code 2202518

loop_
_symmetry_equiv_pos_as_xyz
'x, y, z'
'-x, y, -z'
'x+1/2, y+1/2, z'
'-x+1/2, y+1/2, -z'

loop_
_atom_site_label
_atom_site_fract_x
_atom_site_fract_y
_atom_site_fract_z
_atom_site_U_iso_or_equiv
_atom_site_adp_type
_atom_site_calc_flag
_atom_site_refinement_flags
_atom_site_occupancy
_atom_site_disorder_assembly
_atom_site_disorder_group
_atom_site_type_symbol
O1 1.07278(18) 0.1921(4) 0.43064(9) 0.0533(5) Uani d . 1 . . O
O2 0.63488(14) 0.5061(4) -0.03606(8) 0.0481(5) Uani d . 1 . . O
C1 0.70259(17) 0.5009(4) 0.13210(11) 0.0369(5) Uani d . 1 . . C
H1 0.6646 0.5002 0.1655 0.044 Uiso calc R 1 . . H
C2 0.64337(18) 0.5044(5) 0.07211(12) 0.0408(5) Uani d . 1 . . C
H2 0.5669 0.5056 0.0653 0.049 Uiso calc R 1 . . H
C3 0.69928(18) 0.5059(4) 0.02198(10) 0.0360(5) Uani d . 1 . . C
C4 0.81273(19) 0.5081(4) 0.03285(11) 0.0367(5) Uani d . 1 . . C
H4 0.8501 0.5107 -0.0008 0.044 Uiso calc R 1 . . H
C5 0.87201(17) 0.5065(4) 0.09336(10) 0.0338(5) Uani d . 1 . . C
C6 0.99630(18) 0.5103(5) 0.10107(11) 0.0431(6) Uani d . 1 . . C
H6A 1.0179 0.6130 0.0748 0.052 Uiso calc R 1 . . H
H6B 1.0214 0.3866 0.0867 0.052 Uiso calc R 1 . . H
C7 1.0527(2) 0.5448(5) 0.16791(13) 0.0471(7) Uani d . 1 . . C
H7A 1.0471 0.6821 0.1784 0.057 Uiso calc R 1 . . H
H7B 1.1301 0.5119 0.1722 0.057 Uiso calc R 1 . . H
C8 0.99971(18) 0.4203(4) 0.21248(11) 0.0349(5) Uani d . 1 . . C
H8 0.9978 0.2841 0.1981 0.042 Uiso calc R 1 . . H
C9 0.88100(17) 0.4899(4) 0.21110(10) 0.0345(5) Uani d . 1 . . C
H9 0.8853 0.6242 0.2272 0.041 Uiso calc R 1 . . H
C10 0.81769(16) 0.4984(4) 0.14467(10) 0.0324(4) Uani d . 1 . . C
C11 0.82461(19) 0.3673(5) 0.25512(11) 0.0432(6) Uani d . 1 . . C
H11A 0.8166 0.2340 0.2396 0.052 Uiso calc R 1 . . H
H11B 0.7515 0.4194 0.2553 0.052 Uiso calc R 1 . . H
C12 0.8887(2) 0.3654(5) 0.32208(11) 0.0448(6) Uani d . 1 . . C
H12A 0.8886 0.4958 0.3398 0.054 Uiso calc R 1 . . H
H12B 0.8528 0.2779 0.3474 0.054 Uiso calc R 1 . . H
C13 1.0067(2) 0.2988(4) 0.32385(11) 0.0373(5) Uani d . 1 . . C
C14 1.05987(19) 0.4277(4) 0.27932(11) 0.0380(5) Uani d . 1 . . C
H14 1.0549 0.5631 0.2935 0.046 Uiso calc R 1 . . H
C15 1.1822(2) 0.3706(6) 0.29429(13) 0.0513(7) Uani d . 1 . . C
H15A 1.2285 0.4787 0.2859 0.062 Uiso calc R 1 . . H
H15B 1.1970 0.2584 0.2696 0.062 Uiso calc R 1 . . H
C16 1.2023(2) 0.3202(6) 0.36451(14) 0.0567(8) Uani d . 1 . . C
H16A 1.2542 0.4115 0.3878 0.068 Uiso calc R 1 . . H
H16B 1.2317 0.1888 0.3713 0.068 Uiso calc R 1 . . H
C17 1.0883(2) 0.3355(4) 0.38596(12) 0.0433(6) Uani d . 1 . . C
C18 1.0083(3) 0.0803(5) 0.30757(14) 0.0501(7) Uani d . 1 . . C
H18A 0.9695 0.0602 0.2657 0.075 Uiso calc R 1 . . H
H18B 0.9733 0.0068 0.3363 0.075 Uiso calc R 1 . . H
H18C 1.0831 0.0373 0.3105 0.075 Uiso calc R 1 . . H
C19 1.0742(3) 0.5336(5) 0.40979(13) 0.0564(8) Uani d . 1 . . C
C20 1.0653(4) 0.6923(7) 0.42686(18) 0.0822(13) Uani d . 1 . . C
H20 1.0601 0.8228 0.4375 0.099 Uiso d R 1 . . H
C21 1.1435(3) 0.2127(7) 0.48961(15) 0.0730(11) Uani d . 1 . . C
H21A 1.1312 0.1062 0.5164 0.110 Uiso calc R 1 . . H
H21B 1.1281 0.3344 0.5085 0.110 Uiso calc R 1 . . H
H21C 1.2188 0.2114 0.4836 0.110 Uiso calc R 1 . . H
C22 0.6893(2) 0.5038(5) -0.08813(11) 0.0473(6) Uani d . 1 . . C
H22A 0.6359 0.5038 -0.1260 0.071 Uiso calc R 1 . . H
H22B 0.7340 0.3883 -0.0867 0.071 Uiso calc R 1 . . H
H22C 0.7351 0.6178 -0.0871 0.071 Uiso calc R 1 . . H

loop_
_atom_site_aniso_label
_atom_site_aniso_U_11
_atom_site_aniso_U_22
_atom_site_aniso_U_33
_atom_site_aniso_U_12
_atom_site_aniso_U_13
_atom_site_aniso_U_23
O1 0.0598(11) 0.0543(13) 0.0415(10) -0.0006(10) -0.0032(8) 0.0092(9)
O2 0.0412(9) 0.0585(12) 0.0419(9) -0.0001(10) -0.0006(7) 0.0026(10)
C1 0.0338(10) 0.0397(12) 0.0389(11) 0.0007(11) 0.0109(8) 0.0026(11)
C2 0.0307(9) 0.0406(12) 0.0501(13) 0.0003(12) 0.0049(8) 0.0024(12)
C3 0.0378(10) 0.0322(11) 0.0361(11) -0.0004(11) 0.0010(8) 0.0019(11)
C4 0.0397(11) 0.0352(11) 0.0366(10) -0.0001(11) 0.0102(8) 0.0029(11)
C5 0.0323(10) 0.0290(10) 0.0400(11) -0.0012(10) 0.0061(8) 0.0022(11)
C6 0.0333(10) 0.0566(16) 0.0408(12) -0.0037(13) 0.0102(9) 0.0065(13)
C7 0.0350(11) 0.058(2) 0.0484(14) -0.0126(12) 0.0077(10) 0.0057(12)
C8 0.0309(10) 0.0367(12) 0.0366(11) -0.0026(9) 0.0045(8) 0.0017(10)
C9 0.0330(10) 0.0344(12) 0.0365(11) -0.0012(10) 0.0075(8) -0.0015(10)
C10 0.0314(9) 0.0288(10) 0.0372(10) 0.0003(10) 0.0065(8) 0.0009(10)
C11 0.0335(10) 0.0577(17) 0.0396(12) -0.0021(12) 0.0095(9) 0.0074(12)
C12 0.0398(11) 0.0575(17) 0.0377(12) 0.0019(12) 0.0082(9) 0.0060(12)
C13 0.0398(11) 0.0377(13) 0.0325(11) -0.0011(10) 0.0016(8) 0.0028(10)
C14 0.0345(10) 0.0397(12) 0.0386(12) -0.0024(10) 0.0034(8) 0.0005(10)
C15 0.0346(11) 0.065(2) 0.0521(15) -0.0007(13) 0.0016(10) 0.0059(14)
C16 0.0414(13) 0.064(2) 0.0588(17) 0.0031(14) -0.0069(11) 0.0046(16)
C17 0.0457(13) 0.0419(15) 0.0391(12) -0.0011(11) -0.0021(10) 0.0025(11)
C18 0.0604(16) 0.0382(13) 0.0485(15) -0.0035(13) 0.0004(12) 0.0021(12)
C19 0.0653(17) 0.056(2) 0.0415(14) 0.0007(15) -0.0092(12) -0.0009(13)
C20 0.122(3) 0.052(2) 0.060(2) 0.010(2) -0.018(2) -0.0132(18)
C21 0.078(2) 0.083(3) 0.0498(17) -0.002(2) -0.0120(15) 0.0176(19)
C22 0.0559(13) 0.0430(13) 0.0401(12) 0.0010(14) 0.0001(10) 0.0021(13)

loop_
_atom_type_symbol
_atom_type_description
_atom_type_scat_dispersion_real
_atom_type_scat_dispersion_imag
_atom_type_scat_source
C C 0.0033 0.0000 'International Tables Vol C Tables 4.2.6.8 and 6.1.1.4'
H H 0.0000 0.0000 'International Tables Vol C Tables 4.2.6.8 and 6.1.1.4'
O O 0.0106 0.0000 'International Tables Vol C Tables 4.2.6.8 and 6.1.1.4'

loop_
_geom_angle_atom_site_label_1
_geom_angle_atom_site_label_2
_geom_angle_atom_site_label_3
_geom_angle
_geom_angle_publ_flag
C17 O1 C21 114.4(3) y
C3 O2 C22 117.15(18) y
C2 C1 C10 122.52(19) ?
C2 C1 H1 118.7 ?
C10 C1 H1 118.7 ?
C1 C2 C3 119.2(2) ?
C1 C2 H2 120.4 ?
C3 C2 H2 120.4 ?
O2 C3 C4 124.6(2) ?
O2 C3 C2 115.76(19) ?
C4 C3 C2 119.7(2) ?
C3 C4 C5 120.9(2) ?
C3 C4 H4 119.5 ?
C5 C4 H4 119.5 ?
C4 C5 C10 120.52(19) ?
C4 C5 C6 117.46(18) ?
C10 C5 C6 122.0(2) ?
C5 C6 C7 113.32(19) ?
C5 C6 H6A 108.9 ?
C7 C6 H6A 108.9 ?
C5 C6 H6B 108.9 ?
C7 C6 H6B 108.9 ?
H6A C6 H6B 107.7 ?
C6 C7 C8 110.3(2) ?
C6 C7 H7A 109.6 ?
C8 C7 H7A 109.6 ?
C6 C7 H7B 109.6 ?
C8 C7 H7B 109.6 ?
H7A C7 H7B 108.1 ?
C14 C8 C7 113.53(19) ?
C14 C8 C9 108.40(18) ?
C7 C8 C9 109.2(2) ?
C14 C8 H8 108.5 ?
C7 C8 H8 108.5 ?
C9 C8 H8 108.5 ?
C10 C9 C11 113.63(18) ?
C10 C9 C8 111.22(17) ?
C11 C9 C8 110.8(2) ?
C10 C9 H9 106.9 ?
C11 C9 H9 106.9 ?
C8 C9 H9 106.9 ?
C5 C10 C1 117.1(2) ?
C5 C10 C9 121.34(18) ?
C1 C10 C9 121.54(18) ?
C9 C11 C12 112.5(2) ?
C9 C11 H11A 109.1 ?
C12 C11 H11A 109.1 ?
C9 C11 H11B 109.1 ?
C12 C11 H11B 109.1 ?
H11A C11 H11B 107.8 ?
C13 C12 C11 111.20(19) ?
C13 C12 H12A 109.4 ?
C11 C12 H12A 109.4 ?
C13 C12 H12B 109.4 ?
C11 C12 H12B 109.4 ?
H12A C12 H12B 108.0 ?
C12 C13 C18 109.6(2) ?
C12 C13 C14 109.0(2) ?
C18 C13 C14 112.8(2) ?
C12 C13 C17 116.5(2) ?
C18 C13 C17 108.9(2) ?
C14 C13 C17 99.8(2) ?
C8 C14 C13 113.14(19) ?
C8 C14 C15 119.6(2) ?
C13 C14 C15 103.5(2) ?
C8 C14 H14 106.6 ?
C13 C14 H14 106.6 ?
C15 C14 H14 106.6 ?
C14 C15 C16 104.4(2) ?
C14 C15 H15A 110.9 ?
C16 C15 H15A 110.9 ?
C14 C15 H15B 110.9 ?
C16 C15 H15B 110.9 ?
H15A C15 H15B 108.9 ?
C15 C16 C17 106.4(2) ?
C15 C16 H16A 110.4 ?
C17 C16 H16A 110.4 ?
C15 C16 H16B 110.4 ?
C17 C16 H16B 110.4 ?
H16A C16 H16B 108.6 ?
O1 C17 C19 111.0(2) ?
O1 C17 C13 109.8(2) ?
C19 C17 C13 110.8(2) ?
O1 C17 C16 113.3(2) ?
C19 C17 C16 109.5(3) ?
C13 C17 C16 102.2(2) ?
C13 C18 H18A 109.5 ?
C13 C18 H18B 109.5 ?
H18A C18 H18B 109.5 ?
C13 C18 H18C 109.5 ?
H18A C18 H18C 109.5 ?
H18B C18 H18C 109.5 ?
C20 C19 C17 177.4(4) y
C19 C20 H20 175.2 ?
O1 C21 H21A 109.5 ?
O1 C21 H21B 109.5 ?
H21A C21 H21B 109.5 ?
O1 C21 H21C 109.5 ?
H21A C21 H21C 109.5 ?
H21B C21 H21C 109.5 ?
O2 C22 H22A 109.5 ?
O2 C22 H22B 109.5 ?
H22A C22 H22B 109.5 ?
O2 C22 H22C 109.5 ?
H22A C22 H22C 109.5 ?
H22B C22 H22C 109.5 ?

loop_
_geom_bond_atom_site_label_1
_geom_bond_atom_site_label_2
_geom_bond_site_symmetry_2
_geom_bond_distance
_geom_bond_publ_flag
O1 C17 . 1.415(3) y
O1 C21 . 1.425(3) y
O2 C3 . 1.368(3) y
O2 C22 . 1.412(3) y
C1 C2 . 1.378(3) ?
C1 C10 . 1.399(3) ?
C1 H1 . 0.93 ?
C2 C3 . 1.386(3) ?
C2 H2 . 0.93 ?
C3 C4 . 1.379(3) ?
C4 C5 . 1.388(3) ?
C4 H4 . 0.93 ?
C5 C10 . 1.398(3) ?
C5 C6 . 1.514(3) ?
C6 C7 . 1.514(3) ?
C6 H6A . 0.97 ?
C6 H6B . 0.97 ?
C7 C8 . 1.519(3) ?
C7 H7A . 0.97 ?
C7 H7B . 0.97 ?
C8 C14 . 1.511(3) ?
C8 C9 . 1.535(3) ?
C8 H8 . 0.98 ?
C9 C10 . 1.517(3) ?
C9 C11 . 1.527(3) ?
C9 H9 . 0.98 ?
C11 C12 . 1.529(3) ?
C11 H11A . 0.97 ?
C11 H11B . 0.97 ?
C12 C13 . 1.519(3) ?
C12 H12A . 0.97 ?
C12 H12B . 0.97 ?
C13 C18 . 1.534(4) ?
C13 C14 . 1.537(3) ?
C13 C17 . 1.556(3) ?
C14 C15 . 1.538(3) ?
C14 H14 . 0.98 ?
C15 C16 . 1.540(4) ?
C15 H15A . 0.97 ?
C15 H15B . 0.97 ?
C16 C17 . 1.561(4) ?
C16 H16A . 0.97 ?
C16 H16B . 0.97 ?
C17 C19 . 1.469(5) y
C18 H18A . 0.96 ?
C18 H18B . 0.96 ?
C18 H18C . 0.96 ?
C19 C20 . 1.156(6) y
C20 H20 . 0.93 ?
C21 H21A . 0.96 ?
C21 H21B . 0.96 ?
C21 H21C . 0.96 ?
C22 H22A . 0.96 ?
C22 H22B . 0.96 ?
C22 H22C . 0.96 ?

loop_
_geom_hbond_atom_site_label_D
_geom_hbond_atom_site_label_H
_geom_hbond_atom_site_label_A
_geom_hbond_site_symmetry_A
_geom_hbond_distance_DH
_geom_hbond_distance_HA
_geom_hbond_distance_DA
_geom_hbond_angle_DHA
_geom_hbond_publ_flag
C2 H2 O2 2_655 0.93 2.46 3.386(3) 174 yes
C20 H20 O1 1_565 0.93 2.53 3.415(6) 159 yes

loop_
_geom_torsion_atom_site_label_1
_geom_torsion_atom_site_label_2
_geom_torsion_atom_site_label_3
_geom_torsion_atom_site_label_4
_geom_torsion
_geom_torsion_publ_flag
C10 C1 C2 C3 -0.1(4) ?
C22 O2 C3 C4 1.6(4) y
C22 O2 C3 C2 -178.8(3) y
C1 C2 C3 O2 179.0(3) ?
C1 C2 C3 C4 -1.4(4) ?
O2 C3 C4 C5 -179.6(2) ?
C2 C3 C4 C5 0.8(4) ?
C3 C4 C5 C10 1.4(4) ?
C3 C4 C5 C6 -179.7(3) ?
C4 C5 C6 C7 169.7(2) ?
C10 C5 C6 C7 -11.4(4) ?
C5 C6 C7 C8 44.3(4) ?
C6 C7 C8 C14 173.0(2) ?
C6 C7 C8 C9 -65.9(3) ?
C14 C8 C9 C10 176.4(2) ?
C7 C8 C9 C10 52.3(3) ?
C14 C8 C9 C11 -56.2(3) ?
C7 C8 C9 C11 179.7(2) ?
C4 C5 C10 C1 -2.8(4) ?
C6 C5 C10 C1 178.3(3) ?
C4 C5 C10 C9 178.0(2) ?
C6 C5 C10 C9 -0.9(4) ?
C2 C1 C10 C5 2.2(4) ?
C2 C1 C10 C9 -178.6(2) ?
C11 C9 C10 C5 -145.7(3) ?
C8 C9 C10 C5 -19.8(3) ?
C11 C9 C10 C1 35.1(4) ?
C8 C9 C10 C1 161.0(3) ?
C10 C9 C11 C12 -178.6(2) ?
C8 C9 C11 C12 55.3(3) ?
C9 C11 C12 C13 -54.7(3) ?
C11 C12 C13 C18 -69.6(3) ?
C11 C12 C13 C14 54.4(3) ?
C11 C12 C13 C17 166.2(2) ?
C7 C8 C14 C13 -179.1(2) ?
C9 C8 C14 C13 59.3(3) ?
C7 C8 C14 C15 -56.8(3) ?
C9 C8 C14 C15 -178.4(3) ?
C12 C13 C14 C8 -58.8(3) ?
C18 C13 C14 C8 63.2(3) ?
C17 C13 C14 C8 178.6(2) ?
C12 C13 C14 C15 170.3(2) ?
C18 C13 C14 C15 -67.7(3) ?
C17 C13 C14 C15 47.7(3) ?
C8 C14 C15 C16 -159.3(3) ?
C13 C14 C15 C16 -32.4(3) ?
C14 C15 C16 C17 4.1(4) ?
C21 O1 C17 C19 -57.0(3) ?
C21 O1 C17 C13 -179.8(3) y
C21 O1 C17 C16 66.7(3) y
C12 C13 C17 O1 78.4(3) ?
C18 C13 C17 O1 -46.2(3) ?
C14 C13 C17 O1 -164.6(2) ?
C12 C13 C17 C19 -44.5(3) ?
C18 C13 C17 C19 -169.1(3) ?
C14 C13 C17 C19 72.5(3) ?
C12 C13 C17 C16 -161.2(3) ?
C18 C13 C17 C16 74.3(3) ?
C14 C13 C17 C16 -44.1(3) ?
C15 C16 C17 O1 143.0(3) ?
C15 C16 C17 C19 -92.5(3) ?
C15 C16 C17 C13 25.0(3) ?

loop_
_cod_related_entry_id
_cod_related_entry_database
_cod_related_entry_code
1 ChemSpider 21174674
